data_7008554
loop_
_publ_author_name
'Hawkeswood, Sarah'
'Stephan, Douglas W.'

_publ_section_title
;
 Syntheses and reactions of the bis-boryloxide O(Bpin)2(pin = O2C2Me4).
;
_journal_issue 12
_journal_name_full 'Dalton transactions (Cambridge, England : 2003)'
_journal_page_first 2182
_journal_page_last 2187
_journal_paper_doi 10.1039/b504246a
_journal_year 2005
_chemical_formula_sum 'C12 H24 B2 O5'
_chemical_formula_weight 269.93
_space_group_IT_number 14
_symmetry_cell_setting monoclinic
_symmetry_space_group_name_Hall '-P 2yn'
_symmetry_space_group_name_H-M 'P 1 21/n 1'
_atom_sites_solution_hydrogens geom
_atom_sites_solution_primary direct
_atom_sites_solution_secondary difmap
_audit_creation_method SHELXL-97
_cell_angle_alpha 90.00
_cell_angle_beta 95.599(12)
_cell_angle_gamma 90.00
_cell_formula_units_Z 4
_cell_length_a 6.544(4)
_cell_length_b 21.289(13)
_cell_length_c 11.767(7)
_cell_measurement_temperature 293(2)
_cell_measurement_theta_max 25.0
_cell_measurement_theta_min 2.0
_cell_volume 1631.5(17)
_computing_structure_refinement 'SHELXL-97 (Sheldrick, 1997)'
_computing_structure_solution 'SHELXS-97 (Sheldrick, 1990)'
_diffrn_ambient_temperature 293(2)
_diffrn_measured_fraction_theta_full 0.994
_diffrn_measured_fraction_theta_max 0.994
_diffrn_radiation_monochromator graphite
_diffrn_radiation_source 'fine-focus sealed tube'
_diffrn_radiation_type MoK\a
_diffrn_radiation_wavelength 0.71073
_diffrn_reflns_av_R_equivalents 0.0687
_diffrn_reflns_av_sigmaI/netI 0.1057
_diffrn_reflns_limit_h_max 7
_diffrn_reflns_limit_h_min -6
_diffrn_reflns_limit_k_max 11
_diffrn_reflns_limit_k_min -23
_diffrn_reflns_limit_l_max 12
_diffrn_reflns_limit_l_min -13
_diffrn_reflns_number 6727
_diffrn_reflns_theta_full 23.27
_diffrn_reflns_theta_max 23.27
_diffrn_reflns_theta_min 1.91
_exptl_absorpt_coefficient_mu 0.081
_exptl_absorpt_correction_T_max 0.256573
_exptl_absorpt_correction_T_min 0.146529
_exptl_absorpt_correction_type sadabs
_exptl_crystal_density_diffrn 1.099
_exptl_crystal_density_method 'not measured'
_exptl_crystal_F_000 584
_exptl_crystal_size_max 0.27
_exptl_crystal_size_mid 0.23
_exptl_crystal_size_min 0.21
_refine_diff_density_max 0.228
_refine_diff_density_min -0.226
_refine_diff_density_rms 0.057
_refine_ls_extinction_method none
_refine_ls_goodness_of_fit_ref 0.879
_refine_ls_hydrogen_treatment mixed
_refine_ls_matrix_type full
_refine_ls_number_parameters 253
_refine_ls_number_reflns 2340
_refine_ls_number_restraints 20
_refine_ls_restrained_S_all 0.884
_refine_ls_R_factor_all 0.2040
_refine_ls_R_factor_gt 0.0974
_refine_ls_shift/su_max 0.002
_refine_ls_shift/su_mean 0.000
_refine_ls_structure_factor_coef Fsqd
_refine_ls_weighting_details 'calc w=1/[\s^2^(Fo^2^)+(0.1873P)^2^+0.0000P] where P=(Fo^2^+2Fc^2^)/3'
_refine_ls_weighting_scheme calc
_refine_ls_wR_factor_gt 0.2677
_refine_ls_wR_factor_ref 0.3185
_reflns_number_gt 869
_reflns_number_total 2344
_reflns_threshold_expression >2sigma(I)
_cod_data_source_file b504246a.txt
_cod_data_source_block O(Bpin)2
_cod_original_sg_symbol_H-M P2(1)/n
_cod_database_code 7008554

loop_
_symmetry_equiv_pos_as_xyz
'x, y, z'
'-x+1/2, y+1/2, -z+1/2'
'-x, -y, -z'
'x-1/2, -y-1/2, z-1/2'

loop_
_atom_site_label
_atom_site_type_symbol
_atom_site_fract_x
_atom_site_fract_y
_atom_site_fract_z
_atom_site_U_iso_or_equiv
_atom_site_adp_type
_atom_site_occupancy
_atom_site_symmetry_multiplicity
_atom_site_calc_flag
_atom_site_refinement_flags
_atom_site_disorder_assembly
_atom_site_disorder_group
B1 B 0.0290(14) 0.0905(4) 0.7679(9) 0.087(3) Uani 1 1 d . . .
B2 B 0.2605(13) 0.1767(4) 0.8569(8) 0.081(2) Uani 1 1 d . . .
O1 O -0.033(2) 0.0656(6) 0.8535(8) 0.074(4) Uani 0.50 1 d P . .
O1A O -0.069(4) 0.0480(13) 0.8526(18) 0.201(13) Uani 0.50 1 d P . .
O2 O -0.028(5) 0.0538(11) 0.6726(18) 0.199(13) Uani 0.50 1 d P . .
O2A O -0.0471(15) 0.0746(7) 0.6607(12) 0.063(3) Uani 0.50 1 d P . .
O3 O 0.343(3) 0.2303(8) 0.8363(18) 0.134(8) Uani 0.50 1 d P . .
O3A O 0.438(2) 0.2059(10) 0.8492(15) 0.131(7) Uani 0.50 1 d P . .
O4 O 0.280(3) 0.1605(8) 0.9661(15) 0.143(8) Uani 0.50 1 d P . .
O4A O 0.182(2) 0.1915(9) 0.9477(17) 0.160(9) Uani 0.50 1 d P . .
O5 O 0.1640(15) 0.1441(6) 0.7669(13) 0.052(3) Uani 0.50 1 d P . .
O5A O 0.162(4) 0.1355(13) 0.776(2) 0.186(13) Uani 0.50 1 d P . .
C1 C -0.1433(14) 0.0034(5) 0.8085(7) 0.062(4) Uani 0.50 1 d PD . .
C1A C -0.269(3) 0.0276(14) 0.7759(18) 0.66(8) Uani 0.50 1 d PD . .
C2 C -0.2122(14) 0.0262(5) 0.6862(6) 0.049(3) Uani 0.50 1 d PD . .
C2A C -0.113(5) -0.0122(9) 0.7159(15) 0.63(7) Uani 0.50 1 d PD . .
C3 C 0.0179(15) -0.0509(4) 0.8088(10) 0.184(5) Uani 1 1 d D . .
C4 C -0.4160(11) 0.0641(4) 0.6864(9) 0.154(3) Uani 1 1 d D . .
C5 C -0.3130(13) -0.0073(4) 0.8870(7) 0.150(4) Uani 1 1 d D . .
C6 C -0.2243(12) -0.0266(4) 0.5958(6) 0.133(3) Uani 1 1 d D . .
C7 C 0.4199(15) 0.2604(5) 0.9404(12) 0.079(4) Uani 0.50 1 d PD . .
C7A C 0.306(2) 0.2475(7) 1.0042(12) 0.138(8) Uani 0.50 1 d PD . .
C8 C 0.3938(18) 0.2097(5) 1.0302(8) 0.072(4) Uani 0.50 1 d PD . .
C8A C 0.516(2) 0.2279(5) 0.9683(12) 0.118(7) Uani 0.50 1 d PD . .
C9 C 0.6362(15) 0.2895(5) 0.9468(8) 0.186(4) Uani 1 1 d D . .
C10 C 0.2904(19) 0.2341(7) 1.1320(9) 0.244(7) Uani 1 1 d D . .
C11 C 0.604(2) 0.1756(4) 1.0528(14) 0.311(11) Uani 1 1 d D . .
C12 C 0.2610(19) 0.3137(5) 0.9490(12) 0.248(7) Uani 1 1 d D . .

loop_
_atom_site_aniso_label
_atom_site_aniso_U_11
_atom_site_aniso_U_22
_atom_site_aniso_U_33
_atom_site_aniso_U_23
_atom_site_aniso_U_13
_atom_site_aniso_U_12
B1 0.091(6) 0.072(6) 0.091(7) -0.021(6) -0.022(5) -0.004(4)
B2 0.083(6) 0.066(5) 0.094(6) -0.014(5) 0.005(5) -0.010(4)
O1 0.125(8) 0.075(6) 0.021(5) -0.017(5) 0.004(5) -0.089(6)
O1A 0.22(2) 0.25(3) 0.148(18) 0.095(16) 0.086(15) 0.100(18)
O2 0.37(3) 0.16(2) 0.079(12) -0.057(13) 0.048(13) -0.070(16)
O2A 0.063(5) 0.069(7) 0.055(6) 0.005(5) -0.001(4) -0.035(4)
O3 0.20(2) 0.079(8) 0.114(10) 0.005(7) -0.038(13) -0.039(10)
O3A 0.098(11) 0.21(2) 0.099(11) -0.063(12) 0.050(9) -0.082(11)
O4 0.20(2) 0.145(13) 0.070(7) 0.032(9) -0.033(11) -0.084(11)
O4A 0.114(12) 0.24(2) 0.135(15) -0.122(16) 0.053(10) -0.091(12)
O5 0.053(5) 0.041(5) 0.060(8) -0.009(5) -0.008(5) -0.024(4)
O5A 0.29(3) 0.18(2) 0.089(17) -0.013(16) 0.017(16) -0.033(19)
C1 0.084(8) 0.066(8) 0.037(6) -0.030(6) 0.001(6) -0.058(8)
C1A 0.77(12) 0.28(5) 0.79(13) 0.18(7) -0.61(12) -0.36(7)
C2 0.057(7) 0.046(7) 0.045(6) -0.002(5) 0.014(5) -0.034(5)
C2A 0.99(18) 0.26(6) 0.65(13) 0.20(7) 0.14(12) -0.37(9)
C3 0.186(9) 0.094(6) 0.256(12) 0.035(7) -0.068(8) 0.012(6)
C4 0.097(6) 0.154(8) 0.205(9) -0.006(7) -0.016(5) 0.007(5)
C5 0.186(8) 0.163(8) 0.106(6) 0.005(6) 0.042(6) -0.065(7)
C6 0.150(6) 0.154(7) 0.093(5) -0.054(5) 0.001(4) -0.029(5)
C7 0.042(8) 0.094(11) 0.103(11) -0.018(9) 0.015(8) -0.021(8)
C7A 0.093(13) 0.106(16) 0.21(3) -0.060(16) 0.004(13) -0.019(12)
C8 0.087(11) 0.067(9) 0.062(7) -0.015(7) 0.000(7) -0.038(8)
C8A 0.074(11) 0.153(18) 0.121(14) -0.059(14) -0.015(10) -0.012(11)
C9 0.226(10) 0.175(8) 0.156(8) 0.006(7) 0.009(7) -0.118(8)
C10 0.277(13) 0.346(16) 0.124(8) -0.118(10) 0.098(8) -0.165(12)
C11 0.323(17) 0.120(7) 0.43(2) 0.028(11) -0.264(18) -0.011(9)
C12 0.236(12) 0.154(9) 0.338(18) -0.102(11) -0.050(11) 0.057(9)

loop_
_atom_type_symbol
_atom_type_description
_atom_type_scat_dispersion_real
_atom_type_scat_dispersion_imag
_atom_type_scat_source
C C 0.0033 0.0016 'International Tables Vol C Tables 4.2.6.8 and 6.1.1.4'
H H 0.0000 0.0000 'International Tables Vol C Tables 4.2.6.8 and 6.1.1.4'
B B 0.0013 0.0007 'International Tables Vol C Tables 4.2.6.8 and 6.1.1.4'
O O 0.0106 0.0060 'International Tables Vol C Tables 4.2.6.8 and 6.1.1.4'

loop_
_geom_angle_atom_site_label_1
_geom_angle_atom_site_label_2
_geom_angle_atom_site_label_3
_geom_angle
_geom_angle_site_symmetry_1
_geom_angle_site_symmetry_3
_geom_angle_publ_flag
O1 B1 O5A 121.6(15) . . ?
O1 B1 O2A 122.0(10) . . ?
O5A B1 O2A 116.2(17) . . ?
O1 B1 O2 109.5(14) . . ?
O5A B1 O2 127(2) . . ?
O2A B1 O2 20.0(14) . . ?
O1 B1 O5 126.3(9) . . ?
O5A B1 O5 6.4(16) . . ?
O2A B1 O5 111.1(12) . . ?
O2 B1 O5 123.6(16) . . ?
O1 B1 O1A 13.9(13) . . ?
O5A B1 O1A 135.2(19) . . ?
O2A B1 O1A 108.6(14) . . ?
O2 B1 O1A 95.6(17) . . ?
O5 B1 O1A 140.1(15) . . ?
O4A B2 O3 98.6(15) . . ?
O4A B2 O4 42.0(10) . . ?
O3 B2 O4 114.1(14) . . ?
O4A B2 O3A 111.7(12) . . ?
O3 B2 O3A 36.0(10) . . ?
O4 B2 O3A 100.8(12) . . ?
O4A B2 O5 125.7(11) . . ?
O3 B2 O5 118.2(13) . . ?
O4 B2 O5 127.7(12) . . ?
O3A B2 O5 121.7(12) . . ?
O4A B2 O5A 121.8(16) . . ?
O3 B2 O5A 126.7(16) . . ?
O4 B2 O5A 119.2(15) . . ?
O3A B2 O5A 126.4(16) . . ?
O5 B2 O5A 8.8(16) . . ?
B1 O1 C1 105.2(8) . . ?
B1 O1 C1A 96.1(8) . . ?
C1 O1 C1A 32.3(9) . . ?
C1 O1A B1 112.0(17) . . ?
C1 O1A C1A 40.0(14) . . ?
B1 O1A C1A 99.6(13) . . ?
C2 O2 B1 108.5(18) . . ?
C2 O2 C2A 41.4(12) . . ?
B1 O2 C2A 108.0(16) . . ?
B1 O2A C2 100.8(11) . . ?
O3A O3 B2 74(2) . . ?
O3A O3 C7 86(3) . . ?
B2 O3 C7 110.6(15) . . ?
O3A O3 C8A 55(2) . . ?
B2 O3 C8A 92.9(10) . . ?
C7 O3 C8A 31.7(7) . . ?
O3 O3A B2 70(2) . . ?
O3 O3A C8A 99(3) . . ?
B2 O3A C8A 107.3(12) . . ?
O3 O3A C7 63(2) . . ?
B2 O3A C7 99.9(10) . . ?
C8A O3A C7 36.2(7) . . ?
O4A O4 B2 65.9(17) . . ?
O4A O4 C8 85(2) . . ?
B2 O4 C8 108.1(12) . . ?
O4A O4 C7A 53.9(19) . . ?
B2 O4 C7A 88.5(10) . . ?
C8 O4 C7A 31.6(7) . . ?
O4 O4A B2 72(2) . . ?
O4 O4A C7A 97(2) . . ?
B2 O4A C7A 108.2(14) . . ?
O4 O4A C8 60.9(19) . . ?
B2 O4A C8 99.6(11) . . ?
C7A O4A C8 36.7(7) . . ?
B2 O5 B1 129.2(13) . . ?
B1 O5A B2 141(2) . . ?
C1A C1 O1A 93(2) . . ?
C1A C1 C2A 89.8(11) . . ?
O1A C1 C2A 123(2) . . ?
C1A C1 C5 72.1(9) . . ?
O1A C1 C5 98.6(12) . . ?
C2A C1 C5 135.7(18) . . ?
C1A C1 C2 48.4(12) . . ?
O1A C1 C2 103.3(13) . . ?
C2A C1 C2 44.2(9) . . ?
C5 C1 C2 116.5(8) . . ?
C1A C1 C3 154(2) . . ?
O1A C1 C3 110.3(13) . . ?
C2A C1 C3 67.6(8) . . ?
C5 C1 C3 114.7(9) . . ?
C2 C1 C3 111.7(7) . . ?
C1A C1 O1 92(2) . . ?
O1A C1 O1 7.0(13) . . ?
C2A C1 O1 115.9(16) . . ?
C5 C1 O1 105.0(8) . . ?
C2 C1 O1 97.5(8) . . ?
C3 C1 O1 109.4(9) . . ?
C1 C1A C2 90.5(19) . . ?
C1 C1A C2A 49.3(13) . . ?
C2 C1A C2A 44.1(10) . . ?
C1 C1A C5 69.5(7) . . ?
C2 C1A C5 149(3) . . ?
C2A C1A C5 107.8(18) . . ?
C1 C1A C4 158.5(19) . . ?
C2 C1A C4 68.2(7) . . ?
C2A C1A C4 110.7(13) . . ?
C5 C1A C4 130.8(15) . . ?
C1 C1A O1A 47.5(15) . . ?
C2 C1A O1A 101.8(17) . . ?
C2A C1A O1A 82.1(14) . . ?
C5 C1A O1A 82.1(13) . . ?
C4 C1A O1A 132(2) . . ?
C1 C1A O1 56.0(15) . . ?
C2 C1A O1 97.4(15) . . ?
C2A C1A O1 84.8(13) . . ?
C5 C1A O1 90.5(12) . . ?
C4 C1A O1 122.1(17) . . ?
O1A C1A O1 10.1(11) . . ?
C2A C2 C1A 87.7(10) . . ?
C2A C2 O2 82(2) . . ?
C1A C2 O2 117.7(19) . . ?
C2A C2 O2A 99.2(18) . . ?
C1A C2 O2A 117.2(19) . . ?
O2 C2 O2A 17.6(13) . . ?
C2A C2 C1 49.3(12) . . ?
C1A C2 C1 41.1(10) . . ?
O2 C2 C1 93.6(11) . . ?
O2A C2 C1 104.2(8) . . ?
C2A C2 C6 70.1(8) . . ?
C1A C2 C6 130(2) . . ?
O2 C2 C6 102.6(11) . . ?
O2A C2 C6 110.0(8) . . ?
C1 C2 C6 113.8(8) . . ?
C2A C2 C4 151.3(18) . . ?
C1A C2 C4 68.4(8) . . ?
O2 C2 C4 123.0(13) . . ?
O2A C2 C4 105.7(8) . . ?
C1 C2 C4 109.5(7) . . ?
C6 C2 C4 113.1(7) . . ?
C2 C2A C1 86.4(18) . . ?
C2 C2A C1A 48.1(12) . . ?
C1 C2A C1A 41.0(10) . . ?
C2 C2A C6 69.1(6) . . ?
C1 C2A C6 143(3) . . ?
C1A C2A C6 104.6(19) . . ?
C2 C2A C3 154.1(19) . . ?
C1 C2A C3 68.2(7) . . ?
C1A C2A C3 108.2(13) . . ?
C6 C2A C3 135.2(15) . . ?
C2 C2A O2 56.9(15) . . ?
C1 C2A O2 98.2(16) . . ?
C1A C2A O2 86.2(16) . . ?
C6 C2A O2 91.7(14) . . ?
C3 C2A O2 119.8(18) . . ?
C2A C3 C1 44.1(9) . . ?
C2 C4 C1A 43.4(9) . . ?
C1 C5 C1A 38.4(8) . . ?
C2 C6 C2A 40.8(8) . . ?
C8A C7 C7A 92.6(12) . . ?
C8A C7 O3 97.6(15) . . ?
C7A C7 O3 105.1(14) . . ?
C8A C7 C8 51.3(10) . . ?
C7A C7 C8 41.6(8) . . ?
O3 C7 C8 102.9(10) . . ?
C8A C7 C9 73.1(8) . . ?
C7A C7 C9 136.0(14) . . ?
O3 C7 C9 117.8(13) . . ?
C8 C7 C9 114.4(9) . . ?
C8A C7 C12 156.4(17) . . ?
C7A C7 C12 69.5(7) . . ?
O3 C7 C12 101.7(10) . . ?
C8 C7 C12 110.5(9) . . ?
C9 C7 C12 108.8(10) . . ?
C8A C7 O3A 67.7(13) . . ?
C7A C7 O3A 111.4(12) . . ?
O3 C7 O3A 30.6(9) . . ?
C8 C7 O3A 88.4(9) . . ?
C9 C7 O3A 101.4(9) . . ?
C12 C7 O3A 132.2(11) . . ?
C8 C7A C7 90.3(12) . . ?
C8 C7A C8A 51.3(10) . . ?
C7 C7A C8A 39.2(7) . . ?
C8 C7A C10 69.5(8) . . ?
C7 C7A C10 142.8(14) . . ?
C8A C7A C10 111.5(11) . . ?
C8 C7A O4A 77.2(14) . . ?
C7 C7A O4A 104.5(14) . . ?
C8A C7A O4A 96.8(11) . . ?
C10 C7A O4A 101.1(12) . . ?
C8 C7A C12 156.0(15) . . ?
C7 C7A C12 67.6(7) . . ?
C8A C7A C12 105.6(9) . . ?
C10 C7A C12 122.8(13) . . ?
O4A C7A C12 116.2(12) . . ?
C8 C7A O4 48.7(11) . . ?
C7 C7A O4 97.4(13) . . ?
C8A C7A O4 74.6(9) . . ?
C10 C7A O4 92.1(9) . . ?
O4A C7A O4 28.9(8) . . ?
C12 C7A O4 139.9(11) . . ?
C7A C8 C8A 87.2(10) . . ?
C7A C8 O4 99.7(15) . . ?
C8A C8 O4 104.8(12) . . ?
C7A C8 C10 71.8(8) . . ?
C8A C8 C10 138.0(11) . . ?
O4 C8 C10 114.1(11) . . ?
C7A C8 C7 48.1(9) . . ?
C8A C8 C7 39.3(6) . . ?
O4 C8 C7 103.6(9) . . ?
C10 C8 C7 113.0(10) . . ?
C7A C8 C11 152.2(14) . . ?
C8A C8 C11 68.0(7) . . ?
O4 C8 C11 98.7(10) . . ?
C10 C8 C11 118.6(12) . . ?
C7 C8 C11 107.0(8) . . ?
C7A C8 O4A 66.1(13) . . ?
C8A C8 O4A 106.7(12) . . ?
O4 C8 O4A 34.0(9) . . ?
C10 C8 O4A 97.5(9) . . ?
C7 C8 O4A 84.5(10) . . ?
C11 C8 O4A 131.6(10) . . ?
C7 C8A C8 89.4(12) . . ?
C7 C8A O3A 76.1(14) . . ?
C8 C8A O3A 106.2(12) . . ?
C7 C8A C7A 48.1(10) . . ?
C8 C8A C7A 41.5(8) . . ?
O3A C8A C7A 96.4(10) . . ?
C7 C8A C9 70.5(8) . . ?
C8 C8A C9 138.3(13) . . ?
O3A C8A C9 103.8(11) . . ?
C7A C8A C9 107.2(10) . . ?
C7 C8A C11 155.4(16) . . ?
C8 C8A C11 66.9(7) . . ?
O3A C8A C11 115.9(12) . . ?
C7A C8A C11 107.6(10) . . ?
C9 C8A C11 122.7(10) . . ?
C7 C8A O3 50.7(12) . . ?
C8 C8A O3 97.7(11) . . ?
O3A C8A O3 26.0(9) . . ?
C7A C8A O3 74.5(10) . . ?
C9 C8A O3 96.8(9) . . ?
C11 C8A O3 135.8(10) . . ?
C7 C9 C8A 36.4(5) . . ?
C8 C10 C7A 38.7(6) . . ?
C8 C11 C8A 45.1(7) . . ?
C7 C12 C7A 42.9(7) . . ?

loop_
_geom_bond_atom_site_label_1
_geom_bond_atom_site_label_2
_geom_bond_distance
_geom_bond_site_symmetry_2
_geom_bond_publ_flag
B1 O1 1.240(15) . ?
B1 O5A 1.29(3) . ?
B1 O2A 1.353(16) . ?
B1 O2 1.39(2) . ?
B1 O5 1.443(18) . ?
B1 O1A 1.53(2) . ?
B2 O4A 1.270(18) . ?
B2 O3 1.30(2) . ?
B2 O4 1.324(18) . ?
B2 O3A 1.328(18) . ?
B2 O5 1.369(17) . ?
B2 O5A 1.40(3) . ?
O1 C1 1.576(14) . ?
O1 C1A 1.90(3) . ?
O1A C1 1.17(3) . ?
O1A C1A 1.58(3) . ?
O2 C2 1.37(3) . ?
O2 C2A 1.61(4) . ?
O2A C2 1.543(19) . ?
O3 O3A 0.81(2) . ?
O3 C7 1.43(2) . ?
O3 C8A 1.83(2) . ?
O3A C8A 1.52(2) . ?
O3A C7 1.59(2) . ?
O4 O4A 0.93(2) . ?
O4 C8 1.45(2) . ?
O4 C7A 1.91(2) . ?
O4A C7A 1.56(2) . ?
O4A C8 1.66(2) . ?
C1 C1A 1.016(19) . ?
C1 C2A 1.17(2) . ?
C1 C5 1.529(9) . ?
C1 C2 1.544(9) . ?
C1 C3 1.564(9) . ?
C1A C2 1.15(2) . ?
C1A C2A 1.548(10) . ?
C1A C5 1.554(10) . ?
C1A C4 1.560(10) . ?
C2 C2A 1.079(19) . ?
C2 C6 1.544(8) . ?
C2 C4 1.558(8) . ?
C2A C6 1.555(10) . ?
C2A C3 1.558(10) . ?
C7 C8A 0.969(14) . ?
C7 C7A 1.141(17) . ?
C7 C8 1.532(9) . ?
C7 C9 1.540(9) . ?
C7 C12 1.548(9) . ?
C7A C8 1.016(16) . ?
C7A C8A 1.531(10) . ?
C7A C10 1.544(10) . ?
C7A C12 1.568(9) . ?
C8 C8A 1.196(16) . ?
C8 C10 1.523(9) . ?
C8 C11 1.554(9) . ?
C8A C9 1.563(9) . ?
C8A C11 1.565(9) . ?
